data_1577143
loop_
_publ_author_name
'Wu, Ruixue'
'Chen, Lan'
'Chen, Yihan'
'Wu, Qimin'
'Chen, Qirui'
'Lin, Aijun'
'Yao, Hequan'
'Li, Qiuyu'
'Gao, Shang'

_publ_section_title
;
 Copper-Catalyzed Enantioselective Interrupted Azide-Alkyne Cycloaddition
 to Access Axially Chiral Diaryl Ethers
;
_journal_name_full 'Chemical Science'
_journal_paper_doi 10.1039/D5SC09566B
_journal_year 2026
_chemical_absolute_configuration ad
_chemical_formula_moiety 'C42 H40 N4 O'
_chemical_formula_sum 'C42 H40 N4 O'
_chemical_formula_weight 616.78
_space_group_crystal_system orthorhombic
_space_group_IT_number 19
_space_group_name_Hall 'P 2ac 2ab'
_space_group_name_H-M_alt 'P 21 21 21'
_atom_sites_solution_hydrogens geom
_audit_update_record
;
2024-11-23 deposited with the CCDC.	2026-04-22 downloaded from the CCDC.
;
_cell_angle_alpha 90
_cell_angle_beta 90
_cell_angle_gamma 90
_cell_formula_units_Z 4
_cell_length_a 11.1282(5)
_cell_length_b 12.1439(6)
_cell_length_c 25.4255(12)
_cell_measurement_reflns_used 9858
_cell_measurement_temperature 150.(2)
_cell_measurement_theta_max 68.1956
_cell_measurement_theta_min 3.4766
_cell_volume 3436.0(3)
_computing_cell_refinement 'SAINT V8.40B (Bruker Nano, Inc., 2019)'
_computing_data_collection 'Bruker Instrument Service vV6.2.15'
_computing_data_reduction 'SAINT V8.40B (Bruker Nano, Inc., 2019)'
_computing_molecular_graphics 'shelXle (C.B. Huebschle, rev 994)'
_computing_structure_refinement 'SHELXL-2018/3 (Sheldrick, 2018)'
_computing_structure_solution 'SHELXT 2018/2 (Sheldrick, 2018)'
_diffrn_ambient_temperature 150.(2)
_diffrn_detector_area_resol_mean 7.3910
_diffrn_measured_fraction_theta_full 0.999
_diffrn_measured_fraction_theta_max 0.999
_diffrn_measurement_device_type 'Bruker APEX-II CCD'
_diffrn_measurement_method '\f and \w scans'
_diffrn_radiation_type Cuk\a
_diffrn_radiation_wavelength 1.54178
_diffrn_reflns_av_R_equivalents 0.0687
_diffrn_reflns_av_unetI/netI 0.0382
_diffrn_reflns_limit_h_max 13
_diffrn_reflns_limit_h_min -11
_diffrn_reflns_limit_k_max 14
_diffrn_reflns_limit_k_min -14
_diffrn_reflns_limit_l_max 30
_diffrn_reflns_limit_l_min -30
_diffrn_reflns_number 33093
_diffrn_reflns_theta_full 67.68
_diffrn_reflns_theta_max 68.38
_diffrn_reflns_theta_min 3.48
_diffrn_source_current 1.1
_diffrn_source_power 0.06
_diffrn_source_voltage 50
_exptl_absorpt_coefficient_mu 0.559
_exptl_absorpt_correction_T_max 0.7531
_exptl_absorpt_correction_T_min 0.6822
_exptl_absorpt_correction_type multi-scan
_exptl_absorpt_process_details
;
SADABS-2016/2 - Bruker AXS area detector scaling and absorption correction
;
_exptl_crystal_colour colourless
_exptl_crystal_density_diffrn 1.192
_exptl_crystal_density_method 'not measured'
_exptl_crystal_description block
_exptl_crystal_F_000 1312
_exptl_crystal_size_max 0.3
_exptl_crystal_size_mid 0.25
_exptl_crystal_size_min 0.2
_refine_diff_density_max 0.288
_refine_diff_density_min -0.123
_refine_ls_abs_structure_details
;

Flack x determined using 2296 quotients [(I+)-(I-)]/[(I+)+(I-)]
(Parsons, Flack and Wagner, Acta Cryst. B69 (2013) 249-259).
;
_refine_ls_abs_structure_Flack 0.02(15)
_refine_ls_extinction_coef 0.00171(19)
_refine_ls_extinction_method 'SHELXL-2018/3 (Sheldrick 2018)'
_refine_ls_goodness_of_fit_ref 1.036
_refine_ls_hydrogen_treatment constr
_refine_ls_matrix_type full
_refine_ls_number_parameters 429
_refine_ls_number_reflns 6312
_refine_ls_number_restraints 0
_refine_ls_restrained_S_all 1.036
_refine_ls_R_factor_all 0.0405
_refine_ls_R_factor_gt 0.0351
_refine_ls_shift/su_max 0.000
_refine_ls_shift/su_mean 0.000
_refine_ls_structure_factor_coef Fsqd
_refine_ls_weighting_details 'w=1/[\s^2^(Fo^2^)+(0.0483P)^2^+0.2476P] where P=(Fo^2^+2Fc^2^)/3'
_refine_ls_weighting_scheme calc
_refine_ls_wR_factor_gt 0.0894
_refine_ls_wR_factor_ref 0.0937
_reflns_Friedel_coverage 0.774
_reflns_Friedel_fraction_full 1.000
_reflns_Friedel_fraction_max 0.997
_reflns_number_gt 5715
_reflns_number_total 6312
_reflns_threshold_expression 'I > 2\s(I)'
_cod_data_source_file d5sc09566b2.cif
_cod_data_source_block 20241123_cl
_cod_depositor_comments
;
The following automatic conversions were performed:

data item '_exptl_absorpt_correction_type' value 'Multi-Scan' was
changed to 'multi-scan' in accordance with the
/home/data/users/saulius/crontab/automatic-downloads/rss-feeds/RSC/lib/dictionaries/cif_core.dic
dictionary named 'cif_core.dic' version 2.4.2 last updated on
2011-04-26.

Automatic conversion script
Id: cif_fix_values 8170 2020-07-09 18:12:32Z antanas 
;
_cod_database_code 1577143

loop_
_space_group_symop_operation_xyz
'x, y, z'
'-x+1/2, -y, z+1/2'
'-x, y+1/2, -z+1/2'
'x+1/2, -y+1/2, -z'

loop_
_atom_site_type_symbol
_atom_site_label
_atom_site_fract_x
_atom_site_fract_y
_atom_site_fract_z
_atom_site_U_iso_or_equiv
_atom_site_adp_type
_atom_site_calc_flag
_atom_site_refinement_flags_adp
_atom_site_refinement_flags_occupancy
_atom_site_refinement_flags_posn
_atom_site_occupancy
_atom_site_disorder_assembly
_atom_site_disorder_group
O O1 0.37153(13) 0.51300(13) 0.43554(5) 0.0336(3) Uani d . . . 1 . .
C C1 0.7715(2) 0.6010(2) 0.64704(9) 0.0408(5) Uani d . . . 1 . .
N N1 0.46637(18) 0.72504(16) 0.46744(7) 0.0380(4) Uani d . . . 1 . .
N N2 0.4467(2) 0.79639(16) 0.50513(8) 0.0412(4) Uani d . . . 1 . .
C C2 0.6947(3) 0.6087(2) 0.68967(10) 0.0492(6) Uani d . . . 1 . .
H H2 0.615143 0.63537 0.684928 0.059 Uiso calc U . R 1 . .
N N3 0.49726(18) 0.75651(15) 0.54947(7) 0.0381(4) Uani d . . . 1 . .
C C3 0.7336(3) 0.5774(3) 0.73944(10) 0.0556(7) Uani d . . . 1 . .
H H3 0.680326 0.582312 0.768546 0.067 Uiso calc U . R 1 . .
C C6 0.8868(2) 0.5613(2) 0.65456(11) 0.0488(6) Uani d . . . 1 . .
H H6 0.939826 0.554672 0.625455 0.059 Uiso calc U . R 1 . .
C C5 0.9254(3) 0.5312(3) 0.70463(12) 0.0582(7) Uani d . . . 1 . .
H H5 1.004919 0.504729 0.709614 0.07 Uiso calc U . R 1 . .
N N4 0.60791(18) 0.60052(16) 0.58106(7) 0.0372(4) Uani d . . . 1 . .
C C4 0.8490(3) 0.5395(3) 0.74673(11) 0.0590(8) Uani d . . . 1 . .
H H4 0.875658 0.519059 0.780863 0.071 Uiso calc U . R 1 . .
C C7 0.7319(2) 0.6366(2) 0.59243(10) 0.0455(6) Uani d . . . 1 . .
H H7A 0.736556 0.717822 0.58974 0.055 Uiso calc U . R 1 . .
H H7AB 0.787111 0.604848 0.565931 0.055 Uiso calc U . R 1 . .
C C8 0.3839(3) 0.4800(2) 0.61835(11) 0.0531(6) Uani d . . . 1 . .
H H8 0.364099 0.538941 0.595364 0.064 Uiso calc U . R 1 . .
C C9 0.2967(3) 0.4373(3) 0.65123(14) 0.0624(8) Uani d . . . 1 . .
H H9 0.2181 0.467805 0.650934 0.075 Uiso calc U . R 1 . .
C C10 0.3226(3) 0.3514(2) 0.68424(10) 0.0538(7) Uani d . . . 1 . .
H H10 0.261694 0.320223 0.705779 0.065 Uiso calc U . R 1 . .
C C11 0.4379(3) 0.3108(3) 0.68580(11) 0.0613(8) Uani d . . . 1 . .
H H11 0.45744 0.252958 0.709454 0.074 Uiso calc U . R 1 . .
C C13 0.4995(2) 0.43833(17) 0.61838(8) 0.0356(5) Uani d . . . 1 . .
C C12 0.5260(3) 0.3539(2) 0.65302(11) 0.0522(6) Uani d . . . 1 . .
H H12 0.605258 0.325027 0.654402 0.063 Uiso calc U . R 1 . .
C C18 0.1865(3) 0.7261(3) 0.69600(13) 0.0649(8) Uani d . . . 1 . .
H H18 0.120269 0.707599 0.717865 0.078 Uiso calc U . R 1 . .
C C17 0.1754(3) 0.7223(2) 0.64210(12) 0.0554(7) Uani d . . . 1 . .
H H17 0.100921 0.701225 0.62682 0.066 Uiso calc U . R 1 . .
C C16 0.2715(3) 0.7488(2) 0.60991(10) 0.0473(6) Uani d . . . 1 . .
H H16 0.263104 0.744612 0.572782 0.057 Uiso calc U . R 1 . .
C C15 0.3807(2) 0.78173(19) 0.63181(9) 0.0420(5) Uani d . . . 1 . .
C C14 0.5932(2) 0.47980(19) 0.58027(9) 0.0393(5) Uani d . . . 1 . .
H H14A 0.671282 0.445054 0.588805 0.047 Uiso calc U . R 1 . .
H H14B 0.570637 0.456621 0.544268 0.047 Uiso calc U . R 1 . .
C C19 0.2952(3) 0.7572(3) 0.71807(12) 0.0692(9) Uani d . . . 1 . .
H H19 0.304056 0.758742 0.75522 0.083 Uiso calc U . R 1 . .
C C20 0.3906(3) 0.7858(3) 0.68619(11) 0.0551(7) Uani d . . . 1 . .
H H20 0.464123 0.808675 0.701706 0.066 Uiso calc U . R 1 . .
C C21 0.4849(3) 0.8177(2) 0.59840(9) 0.0452(6) Uani d . . . 1 . .
H H21A 0.475301 0.896801 0.59 0.054 Uiso calc U . R 1 . .
H H21B 0.559802 0.809436 0.619015 0.054 Uiso calc U . R 1 . .
C C22 0.5521(2) 0.65834(18) 0.54011(8) 0.0350(5) Uani d . . . 1 . .
C C23 0.5322(2) 0.63914(18) 0.48727(8) 0.0334(4) Uani d . . . 1 . .
C C24 0.5727(2) 0.54703(18) 0.45398(8) 0.0336(4) Uani d . . . 1 . .
C C25 0.6944(2) 0.5208(2) 0.45021(9) 0.0404(5) Uani d . . . 1 . .
H H25 0.751824 0.562097 0.469549 0.048 Uiso calc U . R 1 . .
C C26 0.7320(2) 0.4345(2) 0.41833(9) 0.0452(6) Uani d . . . 1 . .
H H26 0.815111 0.418026 0.415313 0.054 Uiso calc U . R 1 . .
C C27 0.6492(2) 0.3733(2) 0.39124(9) 0.0428(5) Uani d . . . 1 . .
H H27 0.676132 0.314764 0.369459 0.051 Uiso calc U . R 1 . .
C C28 0.5252(2) 0.39506(18) 0.39488(8) 0.0366(5) Uani d . . . 1 . .
C C29 0.48871(19) 0.48436(18) 0.42604(8) 0.0327(4) Uani d . . . 1 . .
C C30 0.4456(2) 0.3211(2) 0.36773(9) 0.0435(6) Uani d . . . 1 . .
C C31 0.3917(3) 0.2526(2) 0.34458(12) 0.0588(7) Uani d . . . 1 . .
H H31 0.348386 0.197598 0.325982 0.071 Uiso calc U . R 1 . .
C C32 0.27997(19) 0.49137(18) 0.39941(8) 0.0332(4) Uani d . . . 1 . .
C C33 0.2869(2) 0.53852(19) 0.34954(9) 0.0397(5) Uani d . . . 1 . .
C C34 0.1948(3) 0.5159(2) 0.31451(9) 0.0499(6) Uani d . . . 1 . .
H H34 0.197835 0.545235 0.279904 0.06 Uiso calc U . R 1 . .
C C35 0.0995(3) 0.4516(2) 0.32928(11) 0.0537(7) Uani d . . . 1 . .
H H35 0.038798 0.434192 0.304384 0.064 Uiso calc U . R 1 . .
C C36 0.0909(2) 0.4118(2) 0.38028(10) 0.0469(6) Uani d . . . 1 . .
H H36 0.022081 0.370305 0.390145 0.056 Uiso calc U . R 1 . .
C C37 0.1807(2) 0.43107(19) 0.41743(9) 0.0365(5) Uani d . . . 1 . .
C C38 0.3900(3) 0.6128(2) 0.33407(10) 0.0484(6) Uani d . . . 1 . .
H H38A 0.459154 0.567751 0.3237 0.073 Uiso calc U . R 1 . .
H H38B 0.412173 0.659335 0.364017 0.073 Uiso calc U . R 1 . .
H H38C 0.365539 0.659333 0.304476 0.073 Uiso calc U . R 1 . .
C C39 0.1702(2) 0.3918(2) 0.47480(10) 0.0422(5) Uani d . . . 1 . .
C C40 0.0523(3) 0.3280(3) 0.48376(14) 0.0651(8) Uani d . . . 1 . .
H H40A -0.016253 0.376492 0.476691 0.098 Uiso calc U . R 1 . .
H H40B 0.048747 0.302411 0.520285 0.098 Uiso calc U . R 1 . .
H H40C 0.049256 0.264501 0.460004 0.098 Uiso calc U . R 1 . .
C C41 0.1680(2) 0.4924(2) 0.51142(9) 0.0496(6) Uani d . . . 1 . .
H H41A 0.241727 0.535332 0.506538 0.074 Uiso calc U . R 1 . .
H H41B 0.162727 0.467699 0.548043 0.074 Uiso calc U . R 1 . .
H H41C 0.098178 0.538325 0.503036 0.074 Uiso calc U . R 1 . .
C C42 0.2739(3) 0.3145(2) 0.48960(11) 0.0515(6) Uani d . . . 1 . .
H H42A 0.274045 0.250802 0.465915 0.077 Uiso calc U . R 1 . .
H H42B 0.263472 0.28927 0.525937 0.077 Uiso calc U . R 1 . .
H H42C 0.350331 0.353943 0.486411 0.077 Uiso calc U . R 1 . .

loop_
_atom_site_aniso_label
_atom_site_aniso_U_11
_atom_site_aniso_U_22
_atom_site_aniso_U_33
_atom_site_aniso_U_12
_atom_site_aniso_U_13
_atom_site_aniso_U_23
O1 0.0278(7) 0.0395(8) 0.0335(7) 0.0015(7) -0.0001(6) -0.0033(6)
C1 0.0418(12) 0.0384(11) 0.0422(11) -0.0060(10) -0.0087(10) 0.0020(9)
N1 0.0398(10) 0.0377(9) 0.0364(9) -0.0011(9) -0.0034(8) 0.0020(7)
N2 0.0474(11) 0.0350(9) 0.0412(10) -0.0009(9) -0.0047(9) 0.0015(8)
C2 0.0449(14) 0.0574(15) 0.0452(13) 0.0073(12) -0.0074(11) -0.0003(11)
N3 0.0433(10) 0.0351(9) 0.0359(9) -0.0055(8) -0.0033(8) 0.0001(7)
C3 0.0630(17) 0.0648(17) 0.0392(12) 0.0097(15) -0.0039(12) -0.0041(12)
C6 0.0437(13) 0.0533(14) 0.0495(13) 0.0014(12) -0.0055(12) -0.0032(11)
C5 0.0501(15) 0.0645(18) 0.0600(16) 0.0138(14) -0.0166(13) -0.0025(13)
N4 0.0367(10) 0.0385(9) 0.0366(9) -0.0092(8) -0.0073(8) 0.0063(7)
C4 0.0722(19) 0.0613(17) 0.0433(13) 0.0154(15) -0.0210(13) -0.0030(12)
C7 0.0389(12) 0.0547(14) 0.0430(12) -0.0122(11) -0.0061(10) 0.0103(11)
C8 0.0510(14) 0.0465(13) 0.0617(15) -0.0004(13) 0.0059(13) 0.0187(12)
C9 0.0574(17) 0.0530(16) 0.0769(19) -0.0062(14) 0.0163(15) 0.0007(15)
C10 0.0760(19) 0.0460(14) 0.0395(12) -0.0216(14) 0.0174(13) -0.0069(10)
C11 0.088(2) 0.0516(15) 0.0442(13) -0.0119(16) 0.0005(15) 0.0171(12)
C13 0.0450(12) 0.0307(10) 0.0311(10) -0.0044(9) -0.0053(9) 0.0012(8)
C12 0.0611(16) 0.0465(13) 0.0489(13) -0.0008(13) -0.0067(13) 0.0145(11)
C18 0.0557(16) 0.073(2) 0.0661(17) 0.0049(16) 0.0166(15) -0.0043(15)
C17 0.0464(14) 0.0512(15) 0.0687(17) 0.0008(13) -0.0030(13) 0.0045(13)
C16 0.0539(14) 0.0405(12) 0.0475(13) -0.0019(11) -0.0051(12) 0.0040(10)
C15 0.0460(13) 0.0343(11) 0.0458(12) 0.0020(10) -0.0017(11) -0.0034(9)
C14 0.0426(12) 0.0378(11) 0.0376(11) -0.0024(10) -0.0046(9) 0.0038(9)
C19 0.0642(19) 0.099(3) 0.0447(14) -0.0006(19) 0.0085(14) -0.0125(16)
C20 0.0515(15) 0.0666(17) 0.0472(13) -0.0008(14) -0.0004(12) -0.0120(12)
C21 0.0542(15) 0.0397(11) 0.0419(11) -0.0099(11) -0.0009(11) -0.0058(9)
C22 0.0349(11) 0.0338(10) 0.0363(11) -0.0083(9) -0.0040(9) 0.0038(8)
C23 0.0310(10) 0.0335(10) 0.0359(10) -0.0033(9) -0.0015(9) 0.0045(8)
C24 0.0332(11) 0.0366(11) 0.0312(9) 0.0012(9) -0.0001(8) 0.0064(8)
C25 0.0334(11) 0.0495(13) 0.0383(11) 0.0010(10) -0.0011(9) 0.0076(10)
C26 0.0340(11) 0.0555(14) 0.0460(12) 0.0099(11) 0.0046(10) 0.0098(11)
C27 0.0443(13) 0.0474(13) 0.0366(11) 0.0144(11) 0.0054(10) 0.0027(10)
C28 0.0396(11) 0.0387(11) 0.0315(10) 0.0069(10) 0.0020(9) 0.0028(8)
C29 0.0324(10) 0.0359(10) 0.0298(9) 0.0033(9) 0.0020(8) 0.0065(8)
C30 0.0466(13) 0.0429(12) 0.0410(11) 0.0112(11) -0.0006(11) -0.0061(10)
C31 0.0579(16) 0.0534(15) 0.0651(16) 0.0098(14) -0.0110(14) -0.0209(14)
C32 0.0329(10) 0.0318(10) 0.0348(10) 0.0060(9) -0.0036(9) -0.0036(8)
C33 0.0440(12) 0.0390(11) 0.0362(10) 0.0130(10) -0.0005(10) 0.0007(9)
C34 0.0575(16) 0.0564(15) 0.0359(11) 0.0173(14) -0.0059(11) -0.0014(10)
C35 0.0475(15) 0.0636(16) 0.0501(13) 0.0102(13) -0.0169(12) -0.0136(12)
C36 0.0372(12) 0.0477(13) 0.0558(14) 0.0026(11) -0.0056(11) -0.0112(11)
C37 0.0320(11) 0.0337(10) 0.0437(11) 0.0061(9) -0.0017(9) -0.0029(9)
C38 0.0545(15) 0.0489(13) 0.0419(12) 0.0090(12) 0.0080(11) 0.0121(10)
C39 0.0338(12) 0.0443(13) 0.0484(12) 0.0012(11) 0.0043(10) 0.0069(10)
C40 0.0422(15) 0.078(2) 0.0748(19) -0.0124(15) 0.0068(14) 0.0173(16)
C41 0.0490(14) 0.0612(16) 0.0386(11) 0.0106(13) 0.0064(11) 0.0036(11)
C42 0.0479(14) 0.0487(14) 0.0580(14) 0.0069(12) 0.0041(12) 0.0189(12)

loop_
_atom_type_symbol
_atom_type_description
_atom_type_scat_dispersion_real
_atom_type_scat_dispersion_imag
_atom_type_scat_source
C C 0.0181 0.0091 'International Tables Vol C Tables 4.2.6.8 and 6.1.1.4'
H H 0.0000 0.0000 'International Tables Vol C Tables 4.2.6.8 and 6.1.1.4'
N N 0.0311 0.0180 'International Tables Vol C Tables 4.2.6.8 and 6.1.1.4'
O O 0.0492 0.0322 'International Tables Vol C Tables 4.2.6.8 and 6.1.1.4'

loop_
_geom_angle_atom_site_label_1
_geom_angle_atom_site_label_2
_geom_angle_atom_site_label_3
_geom_angle_site_symmetry_1
_geom_angle_site_symmetry_3
_geom_angle
_geom_angle_publ_flag
C29 O1 C32 . . 122.02(16) ?
C2 C1 C6 . . 119.2(2) ?
C2 C1 C7 . . 121.2(2) ?
C6 C1 C7 . . 119.6(2) ?
N2 N1 C23 . . 108.88(18) ?
N1 N2 N3 . . 107.70(18) ?
C1 C2 C3 . . 120.1(3) ?
C1 C2 H2 . . 119.9 ?
C3 C2 H2 . . 119.9 ?
N2 N3 C22 . . 110.81(18) ?
N2 N3 C21 . . 119.43(19) ?
C22 N3 C21 . . 129.7(2) ?
C4 C3 C2 . . 120.3(3) ?
C4 C3 H3 . . 119.9 ?
C2 C3 H3 . . 119.9 ?
C1 C6 C5 . . 120.3(3) ?
C1 C6 H6 . . 119.9 ?
C5 C6 H6 . . 119.9 ?
C4 C5 C6 . . 120.2(3) ?
C4 C5 H5 . . 119.9 ?
C6 C5 H5 . . 119.9 ?
C22 N4 C14 . . 116.03(18) ?
C22 N4 C7 . . 114.28(18) ?
C14 N4 C7 . . 113.7(2) ?
C5 C4 C3 . . 119.9(3) ?
C5 C4 H4 . . 120.1 ?
C3 C4 H4 . . 120.1 ?
N4 C7 C1 . . 111.4(2) ?
N4 C7 H7A . . 109.3 ?
C1 C7 H7A . . 109.3 ?
N4 C7 H7AB . . 109.3 ?
C1 C7 H7AB . . 109.3 ?
H7A C7 H7AB . . 108.0 ?
C9 C8 C13 . . 121.1(3) ?
C9 C8 H8 . . 119.5 ?
C13 C8 H8 . . 119.5 ?
C10 C9 C8 . . 120.6(3) ?
C10 C9 H9 . . 119.7 ?
C8 C9 H9 . . 119.7 ?
C9 C10 C11 . . 119.1(3) ?
C9 C10 H10 . . 120.4 ?
C11 C10 H10 . . 120.4 ?
C10 C11 C12 . . 120.4(3) ?
C10 C11 H11 . . 119.8 ?
C12 C11 H11 . . 119.8 ?
C8 C13 C12 . . 118.0(2) ?
C8 C13 C14 . . 121.4(2) ?
C12 C13 C14 . . 120.6(2) ?
C13 C12 C11 . . 120.7(3) ?
C13 C12 H12 . . 119.6 ?
C11 C12 H12 . . 119.6 ?
C17 C18 C19 . . 119.4(3) ?
C17 C18 H18 . . 120.3 ?
C19 C18 H18 . . 120.3 ?
C18 C17 C16 . . 120.7(3) ?
C18 C17 H17 . . 119.6 ?
C16 C17 H17 . . 119.6 ?
C17 C16 C15 . . 120.2(2) ?
C17 C16 H16 . . 119.9 ?
C15 C16 H16 . . 119.9 ?
C20 C15 C16 . . 118.5(3) ?
C20 C15 C21 . . 119.5(2) ?
C16 C15 C21 . . 122.0(2) ?
N4 C14 C13 . . 113.5(2) ?
N4 C14 H14A . . 108.9 ?
C13 C14 H14A . . 108.9 ?
N4 C14 H14B . . 108.9 ?
C13 C14 H14B . . 108.9 ?
H14A C14 H14B . . 107.7 ?
C20 C19 C18 . . 120.2(3) ?
C20 C19 H19 . . 119.9 ?
C18 C19 H19 . . 119.9 ?
C19 C20 C15 . . 121.0(3) ?
C19 C20 H20 . . 119.5 ?
C15 C20 H20 . . 119.5 ?
N3 C21 C15 . . 114.1(2) ?
N3 C21 H21A . . 108.7 ?
C15 C21 H21A . . 108.7 ?
N3 C21 H21B . . 108.7 ?
C15 C21 H21B . . 108.7 ?
H21A C21 H21B . . 107.6 ?
N3 C22 C23 . . 104.26(19) ?
N3 C22 N4 . . 120.5(2) ?
C23 C22 N4 . . 135.2(2) ?
N1 C23 C22 . . 108.3(2) ?
N1 C23 C24 . . 121.99(19) ?
C22 C23 C24 . . 129.7(2) ?
C25 C24 C29 . . 119.3(2) ?
C25 C24 C23 . . 120.6(2) ?
C29 C24 C23 . . 120.1(2) ?
C26 C25 C24 . . 120.3(2) ?
C26 C25 H25 . . 119.8 ?
C24 C25 H25 . . 119.8 ?
C27 C26 C25 . . 120.0(2) ?
C27 C26 H26 . . 120.0 ?
C25 C26 H26 . . 120.0 ?
C26 C27 C28 . . 121.6(2) ?
C26 C27 H27 . . 119.2 ?
C28 C27 H27 . . 119.2 ?
C29 C28 C27 . . 117.8(2) ?
C29 C28 C30 . . 125.1(2) ?
C27 C28 C30 . . 117.1(2) ?
O1 C29 C24 . . 114.07(18) ?
O1 C29 C28 . . 124.8(2) ?
C24 C29 C28 . . 120.9(2) ?
C31 C30 C28 . . 172.3(3) ?
C30 C31 H31 . . 180.0 ?
C33 C32 O1 . . 118.7(2) ?
C33 C32 C37 . . 123.8(2) ?
O1 C32 C37 . . 117.24(18) ?
C34 C33 C32 . . 117.5(2) ?
C34 C33 C38 . . 120.8(2) ?
C32 C33 C38 . . 121.6(2) ?
C35 C34 C33 . . 120.7(2) ?
C35 C34 H34 . . 119.7 ?
C33 C34 H34 . . 119.7 ?
C34 C35 C36 . . 120.6(2) ?
C34 C35 H35 . . 119.7 ?
C36 C35 H35 . . 119.7 ?
C35 C36 C37 . . 121.6(3) ?
C35 C36 H36 . . 119.2 ?
C37 C36 H36 . . 119.2 ?
C36 C37 C32 . . 115.5(2) ?
C36 C37 C39 . . 122.3(2) ?
C32 C37 C39 . . 122.1(2) ?
C33 C38 H38A . . 109.5 ?
C33 C38 H38B . . 109.5 ?
H38A C38 H38B . . 109.5 ?
C33 C38 H38C . . 109.5 ?
H38A C38 H38C . . 109.5 ?
H38B C38 H38C . . 109.5 ?
C42 C39 C41 . . 110.5(2) ?
C42 C39 C37 . . 111.4(2) ?
C41 C39 C37 . . 109.2(2) ?
C42 C39 C40 . . 107.3(2) ?
C41 C39 C40 . . 107.3(2) ?
C37 C39 C40 . . 111.2(2) ?
C39 C40 H40A . . 109.5 ?
C39 C40 H40B . . 109.5 ?
H40A C40 H40B . . 109.5 ?
C39 C40 H40C . . 109.5 ?
H40A C40 H40C . . 109.5 ?
H40B C40 H40C . . 109.5 ?
C39 C41 H41A . . 109.5 ?
C39 C41 H41B . . 109.5 ?
H41A C41 H41B . . 109.5 ?
C39 C41 H41C . . 109.5 ?
H41A C41 H41C . . 109.5 ?
H41B C41 H41C . . 109.5 ?
C39 C42 H42A . . 109.5 ?
C39 C42 H42B . . 109.5 ?
H42A C42 H42B . . 109.5 ?
C39 C42 H42C . . 109.5 ?
H42A C42 H42C . . 109.5 ?
H42B C42 H42C . . 109.5 ?

loop_
_geom_bond_atom_site_label_1
_geom_bond_atom_site_label_2
_geom_bond_site_symmetry_2
_geom_bond_distance
_geom_bond_publ_flag
O1 C29 . 1.371(3) ?
O1 C32 . 1.397(3) ?
C1 C2 . 1.384(4) ?
C1 C6 . 1.384(4) ?
C1 C7 . 1.519(3) ?
N1 N2 . 1.310(3) ?
N1 C23 . 1.371(3) ?
N2 N3 . 1.350(3) ?
C2 C3 . 1.390(4) ?
C2 H2 . 0.95 ?
N3 C22 . 1.360(3) ?
N3 C21 . 1.456(3) ?
C3 C4 . 1.378(4) ?
C3 H3 . 0.95 ?
C6 C5 . 1.393(4) ?
C6 H6 . 0.95 ?
C5 C4 . 1.370(5) ?
C5 H5 . 0.95 ?
N4 C22 . 1.401(3) ?
N4 C14 . 1.475(3) ?
N4 C7 . 1.476(3) ?
C4 H4 . 0.95 ?
C7 H7A . 0.99 ?
C7 H7AB . 0.99 ?
C8 C9 . 1.382(4) ?
C8 C13 . 1.382(4) ?
C8 H8 . 0.95 ?
C9 C10 . 1.370(5) ?
C9 H9 . 0.95 ?
C10 C11 . 1.375(5) ?
C10 H10 . 0.95 ?
C11 C12 . 1.389(4) ?
C11 H11 . 0.95 ?
C13 C12 . 1.384(3) ?
C13 C14 . 1.510(3) ?
C12 H12 . 0.95 ?
C18 C17 . 1.377(5) ?
C18 C19 . 1.386(5) ?
C18 H18 . 0.95 ?
C17 C16 . 1.385(4) ?
C17 H17 . 0.95 ?
C16 C15 . 1.395(4) ?
C16 H16 . 0.95 ?
C15 C20 . 1.388(4) ?
C15 C21 . 1.502(4) ?
C14 H14A . 0.99 ?
C14 H14B . 0.99 ?
C19 C20 . 1.380(4) ?
C19 H19 . 0.95 ?
C20 H20 . 0.95 ?
C21 H21A . 0.99 ?
C21 H21B . 0.99 ?
C22 C23 . 1.381(3) ?
C23 C24 . 1.473(3) ?
C24 C25 . 1.394(3) ?
C24 C29 . 1.399(3) ?
C25 C26 . 1.389(4) ?
C25 H25 . 0.95 ?
C26 C27 . 1.369(4) ?
C26 H26 . 0.95 ?
C27 C28 . 1.408(3) ?
C27 H27 . 0.95 ?
C28 C29 . 1.403(3) ?
C28 C30 . 1.438(4) ?
C30 C31 . 1.182(4) ?
C31 H31 . 0.95 ?
C32 C33 . 1.393(3) ?
C32 C37 . 1.402(3) ?
C33 C34 . 1.385(4) ?
C33 C38 . 1.511(4) ?
C34 C35 . 1.369(4) ?
C34 H34 . 0.95 ?
C35 C36 . 1.387(4) ?
C35 H35 . 0.95 ?
C36 C37 . 1.396(3) ?
C36 H36 . 0.95 ?
C37 C39 . 1.539(3) ?
C38 H38A . 0.98 ?
C38 H38B . 0.98 ?
C38 H38C . 0.98 ?
C39 C42 . 1.534(3) ?
C39 C41 . 1.536(4) ?
C39 C40 . 1.541(4) ?
C40 H40A . 0.98 ?
C40 H40B . 0.98 ?
C40 H40C . 0.98 ?
C41 H41A . 0.98 ?
C41 H41B . 0.98 ?
C41 H41C . 0.98 ?
C42 H42A . 0.98 ?
C42 H42B . 0.98 ?
C42 H42C . 0.98 ?

loop_
_geom_torsion_atom_site_label_1
_geom_torsion_atom_site_label_2
_geom_torsion_atom_site_label_3
_geom_torsion_atom_site_label_4
_geom_torsion_site_symmetry_1
_geom_torsion_site_symmetry_2
_geom_torsion_site_symmetry_3
_geom_torsion_site_symmetry_4
_geom_torsion
_geom_torsion_publ_flag
C23 N1 N2 N3 . . . . -1.2(3) ?
C6 C1 C2 C3 . . . . 0.4(4) ?
C7 C1 C2 C3 . . . . -178.9(3) ?
N1 N2 N3 C22 . . . . 0.9(3) ?
N1 N2 N3 C21 . . . . -177.6(2) ?
C1 C2 C3 C4 . . . . 0.5(5) ?
C2 C1 C6 C5 . . . . -1.0(4) ?
C7 C1 C6 C5 . . . . 178.3(3) ?
C1 C6 C5 C4 . . . . 0.7(5) ?
C6 C5 C4 C3 . . . . 0.2(5) ?
C2 C3 C4 C5 . . . . -0.8(5) ?
C22 N4 C7 C1 . . . . 160.5(2) ?
C14 N4 C7 C1 . . . . -63.2(3) ?
C2 C1 C7 N4 . . . . -41.8(3) ?
C6 C1 C7 N4 . . . . 138.9(2) ?
C13 C8 C9 C10 . . . . -0.9(5) ?
C8 C9 C10 C11 . . . . 2.5(5) ?
C9 C10 C11 C12 . . . . -2.2(5) ?
C9 C8 C13 C12 . . . . -1.2(4) ?
C9 C8 C13 C14 . . . . 176.2(3) ?
C8 C13 C12 C11 . . . . 1.5(4) ?
C14 C13 C12 C11 . . . . -175.9(2) ?
C10 C11 C12 C13 . . . . 0.2(5) ?
C19 C18 C17 C16 . . . . 0.2(5) ?
C18 C17 C16 C15 . . . . -1.1(5) ?
C17 C16 C15 C20 . . . . 0.7(4) ?
C17 C16 C15 C21 . . . . -176.3(2) ?
C22 N4 C14 C13 . . . . -101.4(2) ?
C7 N4 C14 C13 . . . . 123.1(2) ?
C8 C13 C14 N4 . . . . 53.3(3) ?
C12 C13 C14 N4 . . . . -129.4(2) ?
C17 C18 C19 C20 . . . . 1.1(6) ?
C18 C19 C20 C15 . . . . -1.5(6) ?
C16 C15 C20 C19 . . . . 0.5(5) ?
C21 C15 C20 C19 . . . . 177.7(3) ?
N2 N3 C21 C15 . . . . 93.9(3) ?
C22 N3 C21 C15 . . . . -84.2(3) ?
C20 C15 C21 N3 . . . . 146.3(3) ?
C16 C15 C21 N3 . . . . -36.7(4) ?
N2 N3 C22 C23 . . . . -0.3(2) ?
C21 N3 C22 C23 . . . . 178.0(2) ?
N2 N3 C22 N4 . . . . -178.3(2) ?
C21 N3 C22 N4 . . . . 0.0(4) ?
C14 N4 C22 N3 . . . . 140.9(2) ?
C7 N4 C22 N3 . . . . -83.8(3) ?
C14 N4 C22 C23 . . . . -36.4(4) ?
C7 N4 C22 C23 . . . . 98.8(3) ?
N2 N1 C23 C22 . . . . 1.0(3) ?
N2 N1 C23 C24 . . . . -177.8(2) ?
N3 C22 C23 N1 . . . . -0.5(2) ?
N4 C22 C23 N1 . . . . 177.2(2) ?
N3 C22 C23 C24 . . . . 178.2(2) ?
N4 C22 C23 C24 . . . . -4.1(4) ?
N1 C23 C24 C25 . . . . 123.0(2) ?
C22 C23 C24 C25 . . . . -55.5(3) ?
N1 C23 C24 C29 . . . . -57.4(3) ?
C22 C23 C24 C29 . . . . 124.0(3) ?
C29 C24 C25 C26 . . . . 1.1(3) ?
C23 C24 C25 C26 . . . . -179.3(2) ?
C24 C25 C26 C27 . . . . -1.4(4) ?
C25 C26 C27 C28 . . . . -0.3(4) ?
C26 C27 C28 C29 . . . . 2.0(3) ?
C26 C27 C28 C30 . . . . -175.8(2) ?
C32 O1 C29 C24 . . . . 156.01(18) ?
C32 O1 C29 C28 . . . . -29.1(3) ?
C25 C24 C29 O1 . . . . 175.81(19) ?
C23 C24 C29 O1 . . . . -3.7(3) ?
C25 C24 C29 C28 . . . . 0.7(3) ?
C23 C24 C29 C28 . . . . -178.83(19) ?
C27 C28 C29 O1 . . . . -176.8(2) ?
C30 C28 C29 O1 . . . . 0.8(3) ?
C27 C28 C29 C24 . . . . -2.2(3) ?
C30 C28 C29 C24 . . . . 175.4(2) ?
C29 O1 C32 C33 . . . . -60.7(3) ?
C29 O1 C32 C37 . . . . 124.9(2) ?
O1 C32 C33 C34 . . . . -179.9(2) ?
C37 C32 C33 C34 . . . . -5.9(3) ?
O1 C32 C33 C38 . . . . -0.6(3) ?
C37 C32 C33 C38 . . . . 173.4(2) ?
C32 C33 C34 C35 . . . . 1.6(4) ?
C38 C33 C34 C35 . . . . -177.7(2) ?
C33 C34 C35 C36 . . . . 2.7(4) ?
C34 C35 C36 C37 . . . . -3.0(4) ?
C35 C36 C37 C32 . . . . -1.0(3) ?
C35 C36 C37 C39 . . . . 177.3(2) ?
C33 C32 C37 C36 . . . . 5.5(3) ?
O1 C32 C37 C36 . . . . 179.61(19) ?
C33 C32 C37 C39 . . . . -172.8(2) ?
O1 C32 C37 C39 . . . . 1.3(3) ?
C36 C37 C39 C42 . . . . 121.2(3) ?
C32 C37 C39 C42 . . . . -60.6(3) ?
C36 C37 C39 C41 . . . . -116.6(2) ?
C32 C37 C39 C41 . . . . 61.6(3) ?
C36 C37 C39 C40 . . . . 1.6(3) ?
C32 C37 C39 C40 . . . . 179.8(2) ?
